data_7158522
loop_
_publ_author_name
'Chen, Wei-Li'
'Liu, Zhang-Wei'
'Wang, Ying-Chun'
'Ma, Xiao-Pan'
'Mo, Dong-Liang'

_publ_section_title
;
 MnSO<sub>4</sub>-promoted S-O bond cleavage for synthesizing
 functionalized sulfonium ylides from activated alkynes and sulfoxides.
;
_journal_issue 8
_journal_name_full 'Organic &amp; biomolecular chemistry'
_journal_page_first 1656
_journal_page_last 1661
_journal_paper_doi 10.1039/d1ob02491d
_journal_volume 20
_journal_year 2022
_chemical_absolute_configuration ad
_chemical_formula_moiety 'C10 H16 O5 S'
_chemical_formula_sum 'C10 H16 O5 S'
_chemical_formula_weight 248.29
_space_group_crystal_system orthorhombic
_space_group_IT_number 19
_space_group_name_Hall 'P 2ac 2ab'
_space_group_name_H-M_alt 'P 21 21 21'
_atom_sites_solution_hydrogens geom
_atom_sites_solution_primary direct
_atom_sites_solution_secondary difmap
_audit_creation_date 2017-12-02
_audit_creation_method
;
  Olex2 1.2-ac2
  (compiled Mar 30 2012 14:54:36, GUI svn.r4156)
;
_audit_update_record
;
2019-09-03 deposited with the CCDC.	2022-02-01 downloaded from the CCDC.
;
_cell_angle_alpha 90.00
_cell_angle_beta 90.00
_cell_angle_gamma 90.00
_cell_formula_units_Z 4
_cell_length_a 5.457(2)
_cell_length_b 10.698(5)
_cell_length_c 21.399(9)
_cell_measurement_reflns_used 6442
_cell_measurement_temperature 296(2)
_cell_measurement_theta_max 26.47
_cell_measurement_theta_min 2.69
_cell_volume 1249.3(9)
_computing_cell_refinement 'SAINT v8.27A (Bruker, 2012)'
_computing_data_reduction 'SAINT v8.27A (Bruker, 2012)'
_computing_molecular_graphics
;
O. V. Dolomanov, L. J. Bourhis, R. J. Gildea, J. A. K. Howard and H. Puschmann,
OLEX2: a complete structure solution, refinement and analysis program.
J. Appl. Cryst. (2009). 42, 339-341.
;
_computing_publication_material
;
O. V. Dolomanov, L. J. Bourhis, R. J. Gildea, J. A. K. Howard and H. Puschmann,
OLEX2: a complete structure solution, refinement and analysis program.
J. Appl. Cryst. (2009). 42, 339-341.
;
_computing_structure_refinement
;
XL, G.M. Sheldrick, Acta Cryst.
(2008). A64, 112-122
;
_computing_structure_solution
;
XS, G.M. Sheldrick, Acta Cryst.
(2008). A64, 112-122
;
_diffrn_ambient_temperature 296.15
_diffrn_measured_fraction_theta_full 0.998
_diffrn_measured_fraction_theta_max 0.998
_diffrn_measurement_device_type 'Bruker APEX-II CCD'
_diffrn_measurement_method '\f and \w scans'
_diffrn_radiation_monochromator graphite
_diffrn_radiation_type MoK\a
_diffrn_radiation_wavelength 0.71073
_diffrn_reflns_av_R_equivalents 0.0306
_diffrn_reflns_av_unetI/netI 0.0273
_diffrn_reflns_limit_h_max 6
_diffrn_reflns_limit_h_min -6
_diffrn_reflns_limit_k_max 13
_diffrn_reflns_limit_k_min -11
_diffrn_reflns_limit_l_max 26
_diffrn_reflns_limit_l_min -26
_diffrn_reflns_number 9757
_diffrn_reflns_theta_full 26.36
_diffrn_reflns_theta_max 26.36
_diffrn_reflns_theta_min 1.90
_diffrn_source 'fine-focus sealed tube'
_diffrn_standards_number 0
_exptl_absorpt_coefficient_mu 0.262
_exptl_absorpt_correction_T_max 0.934
_exptl_absorpt_correction_T_min 0.890
_exptl_absorpt_correction_type multi-scan
_exptl_absorpt_process_details ab
_exptl_crystal_colour clear
_exptl_crystal_colour_lustre clear
_exptl_crystal_density_diffrn 1.320
_exptl_crystal_density_method 'not measured'
_exptl_crystal_description irregular
_exptl_crystal_F_000 528
_exptl_crystal_size_max 0.51
_exptl_crystal_size_mid 0.37
_exptl_crystal_size_min 0.26
_refine_diff_density_max 0.460
_refine_diff_density_min -0.879
_refine_diff_density_rms 0.147
_refine_ls_abs_structure_details 'Flack H D (1983), Acta Cryst. A39, 876-881'
_refine_ls_abs_structure_Flack 0.04(10)
_refine_ls_extinction_method none
_refine_ls_goodness_of_fit_ref 1.225
_refine_ls_hydrogen_treatment mixed
_refine_ls_matrix_type full
_refine_ls_number_parameters 149
_refine_ls_number_reflns 2548
_refine_ls_number_restraints 0
_refine_ls_restrained_S_all 1.225
_refine_ls_R_factor_all 0.0434
_refine_ls_R_factor_gt 0.0421
_refine_ls_shift/su_max 0.001
_refine_ls_shift/su_mean 0.000
_refine_ls_structure_factor_coef Fsqd
_refine_ls_weighting_details 'calc w=1/[\s^2^(Fo^2^)+(0.0645P)^2^+0.0778P] where P=(Fo^2^+2Fc^2^)/3'
_refine_ls_weighting_scheme calc
_refine_ls_wR_factor_gt 0.1014
_refine_ls_wR_factor_ref 0.1026
_reflns_number_gt 2450
_reflns_number_total 2548
_reflns_threshold_expression >2sigma(I)
_cod_data_source_file d1ob02491d2.cif
_cod_data_source_block aaaa
_cod_depositor_comments 'Adding full bibliography for 7158522.cif.'
_cod_database_code 7158522
_olex2_submission_special_instructions 'No special instructions were received'

loop_
_space_group_symop_id
_space_group_symop_operation_xyz
1 'x, y, z'
2 '-x+1/2, -y, z+1/2'
3 'x+1/2, -y+1/2, -z'
4 '-x, y+1/2, -z+1/2'

loop_
_atom_site_label
_atom_site_type_symbol
_atom_site_fract_x
_atom_site_fract_y
_atom_site_fract_z
_atom_site_U_iso_or_equiv
_atom_site_adp_type
_atom_site_occupancy
_atom_site_symmetry_multiplicity
_atom_site_calc_flag
_atom_site_refinement_flags
_atom_site_disorder_assembly
_atom_site_disorder_group
S1 S 1.01099(8) 0.66993(4) 0.249545(19) 0.03151(14) Uani 1 1 d . . .
O1 O 1.1901(3) 0.72057(14) 0.36912(6) 0.0449(4) Uani 1 1 d . . .
O2 O 0.9636(3) 0.58572(13) 0.42569(6) 0.0439(4) Uani 1 1 d . . .
O3 O 0.6283(3) 0.46563(13) 0.26294(6) 0.0406(3) Uani 1 1 d . . .
O4 O 0.8014(3) 0.32210(12) 0.37933(7) 0.0461(4) Uani 1 1 d . . .
O5 O 0.4794(3) 0.44914(13) 0.39681(6) 0.0390(3) Uani 1 1 d . . .
C1 C 1.1025(4) 0.5504(2) 0.19600(9) 0.0424(5) Uani 1 1 d . . .
H1A H 0.9709 0.4918 0.1907 0.064 Uiso 1 1 calc R . .
H1B H 1.2438 0.5078 0.2121 0.064 Uiso 1 1 calc R . .
H1C H 1.1421 0.5874 0.1564 0.064 Uiso 1 1 calc R . .
C2 C 0.7395(4) 0.7283(2) 0.21179(11) 0.0486(5) Uani 1 1 d . . .
H2A H 0.7852 0.7786 0.1765 0.073 Uiso 1 1 calc R . .
H2B H 0.6475 0.7782 0.2408 0.073 Uiso 1 1 calc R . .
H2C H 0.6409 0.6594 0.1979 0.073 Uiso 1 1 calc R . .
C3 C 1.4882(6) 0.8607(2) 0.40772(12) 0.0608(6) Uani 1 1 d . . .
H3A H 1.6019 0.8291 0.3774 0.091 Uiso 1 1 calc R . .
H3B H 1.5760 0.8882 0.4441 0.091 Uiso 1 1 calc R . .
H3C H 1.3992 0.9297 0.3902 0.091 Uiso 1 1 calc R . .
C4 C 1.3143(5) 0.7604(2) 0.42552(9) 0.0502(5) Uani 1 1 d . . .
H4A H 1.4018 0.6907 0.4441 0.060 Uiso 1 1 calc R . .
H4B H 1.1966 0.7916 0.4557 0.060 Uiso 1 1 calc R . .
C5 C 1.0209(3) 0.62900(16) 0.37533(8) 0.0320(4) Uani 1 1 d . . .
C6 C 0.9149(3) 0.59217(17) 0.31614(8) 0.0310(4) Uani 1 1 d . . .
C7 C 0.7384(3) 0.49698(16) 0.31135(8) 0.0294(4) Uani 1 1 d . . .
C8 C 0.6844(3) 0.41494(16) 0.36828(8) 0.0302(4) Uani 1 1 d . . .
C9 C 0.3968(4) 0.3710(2) 0.44868(10) 0.0490(5) Uani 1 1 d . . .
H9A H 0.4384 0.2845 0.4403 0.059 Uiso 1 1 calc R . .
H9B H 0.2201 0.3769 0.4525 0.059 Uiso 1 1 calc R . .
C10 C 0.5130(7) 0.4110(2) 0.50833(11) 0.0657(7) Uani 1 1 d . . .
H10A H 0.6880 0.4106 0.5037 0.099 Uiso 1 1 calc R . .
H10B H 0.4670 0.3543 0.5411 0.099 Uiso 1 1 calc R . .
H10C H 0.4590 0.4938 0.5187 0.099 Uiso 1 1 calc R . .

loop_
_atom_site_aniso_label
_atom_site_aniso_U_11
_atom_site_aniso_U_22
_atom_site_aniso_U_33
_atom_site_aniso_U_23
_atom_site_aniso_U_13
_atom_site_aniso_U_12
S1 0.0332(2) 0.0331(2) 0.0283(2) 0.00496(15) -0.00075(17) -0.00642(16)
O1 0.0582(9) 0.0467(7) 0.0300(6) 0.0019(6) -0.0072(7) -0.0238(7)
O2 0.0505(8) 0.0542(8) 0.0270(6) 0.0019(6) 0.0016(6) -0.0152(7)
O3 0.0430(7) 0.0448(7) 0.0340(7) 0.0030(5) -0.0077(6) -0.0147(6)
O4 0.0551(9) 0.0360(7) 0.0472(8) 0.0090(6) 0.0076(7) 0.0108(7)
O5 0.0337(6) 0.0434(7) 0.0398(7) 0.0113(6) 0.0096(6) 0.0015(6)
C1 0.0434(10) 0.0486(11) 0.0352(9) 0.0029(8) 0.0077(8) 0.0083(9)
C2 0.0428(10) 0.0471(11) 0.0560(12) 0.0189(10) -0.0002(10) 0.0120(10)
C3 0.0639(15) 0.0647(14) 0.0539(13) -0.0050(11) -0.0112(12) -0.0251(14)
C4 0.0664(14) 0.0508(11) 0.0334(10) -0.0047(9) -0.0122(10) -0.0205(11)
C5 0.0329(8) 0.0325(8) 0.0305(8) -0.0010(7) -0.0003(7) -0.0047(7)
C6 0.0347(8) 0.0330(8) 0.0253(8) 0.0024(7) 0.0007(6) -0.0067(7)
C7 0.0294(8) 0.0299(8) 0.0288(8) 0.0027(7) 0.0006(6) -0.0009(7)
C8 0.0298(8) 0.0295(8) 0.0312(8) 0.0015(7) -0.0009(7) -0.0034(7)
C9 0.0428(11) 0.0573(12) 0.0468(12) 0.0161(10) 0.0128(9) -0.0068(10)
C10 0.094(2) 0.0626(14) 0.0406(12) 0.0091(10) 0.0108(13) 0.0060(18)

loop_
_atom_type_symbol
_atom_type_description
_atom_type_scat_dispersion_real
_atom_type_scat_dispersion_imag
_atom_type_scat_source
C C 0.0033 0.0016 'International Tables Vol C Tables 4.2.6.8 and 6.1.1.4'
H H 0.0000 0.0000 'International Tables Vol C Tables 4.2.6.8 and 6.1.1.4'
O O 0.0106 0.0060 'International Tables Vol C Tables 4.2.6.8 and 6.1.1.4'
S S 0.1246 0.1234 'International Tables Vol C Tables 4.2.6.8 and 6.1.1.4'

loop_
_geom_angle_atom_site_label_1
_geom_angle_atom_site_label_2
_geom_angle_atom_site_label_3
_geom_angle
_geom_angle_site_symmetry_1
_geom_angle_site_symmetry_3
_geom_angle_publ_flag
C1 S1 C2 100.98(12) . . ?
C6 S1 C1 105.57(9) . . ?
C6 S1 C2 106.67(10) . . ?
C5 O1 C4 116.77(15) . . ?
C8 O5 C9 116.90(15) . . ?
S1 C1 H1A 109.5 . . ?
S1 C1 H1B 109.5 . . ?
S1 C1 H1C 109.5 . . ?
H1A C1 H1B 109.5 . . ?
H1A C1 H1C 109.5 . . ?
H1B C1 H1C 109.5 . . ?
S1 C2 H2A 109.5 . . ?
S1 C2 H2B 109.5 . . ?
S1 C2 H2C 109.5 . . ?
H2A C2 H2B 109.5 . . ?
H2A C2 H2C 109.5 . . ?
H2B C2 H2C 109.5 . . ?
H3A C3 H3B 109.5 . . ?
H3A C3 H3C 109.5 . . ?
H3B C3 H3C 109.5 . . ?
C4 C3 H3A 109.5 . . ?
C4 C3 H3B 109.5 . . ?
C4 C3 H3C 109.5 . . ?
O1 C4 C3 107.35(17) . . ?
O1 C4 H4A 110.2 . . ?
O1 C4 H4B 110.2 . . ?
C3 C4 H4A 110.2 . . ?
C3 C4 H4B 110.2 . . ?
H4A C4 H4B 108.5 . . ?
O1 C5 C6 112.58(14) . . ?
O2 C5 O1 122.63(16) . . ?
O2 C5 C6 124.77(16) . . ?
C5 C6 S1 117.94(13) . . ?
C7 C6 S1 119.72(13) . . ?
C7 C6 C5 122.35(15) . . ?
O3 C7 C6 125.97(16) . . ?
O3 C7 C8 114.53(15) . . ?
C6 C7 C8 119.32(15) . . ?
O4 C8 O5 125.76(17) . . ?
O4 C8 C7 121.83(17) . . ?
O5 C8 C7 111.78(15) . . ?
O5 C9 H9A 109.5 . . ?
O5 C9 H9B 109.5 . . ?
O5 C9 C10 110.9(2) . . ?
H9A C9 H9B 108.1 . . ?
C10 C9 H9A 109.5 . . ?
C10 C9 H9B 109.5 . . ?
C9 C10 H10A 109.5 . . ?
C9 C10 H10B 109.5 . . ?
C9 C10 H10C 109.5 . . ?
H10A C10 H10B 109.5 . . ?
H10A C10 H10C 109.5 . . ?
H10B C10 H10C 109.5 . . ?

loop_
_geom_bond_atom_site_label_1
_geom_bond_atom_site_label_2
_geom_bond_distance
_geom_bond_site_symmetry_2
_geom_bond_publ_flag
S1 C1 1.788(2) . ?
S1 C2 1.799(2) . ?
S1 C6 1.7314(18) . ?
O1 C4 1.448(2) . ?
O1 C5 1.353(2) . ?
O2 C5 1.214(2) . ?
O3 C7 1.244(2) . ?
O4 C8 1.204(2) . ?
O5 C8 1.326(2) . ?
O5 C9 1.461(2) . ?
C1 H1A 0.9600 . ?
C1 H1B 0.9600 . ?
C1 H1C 0.9600 . ?
C2 H2A 0.9600 . ?
C2 H2B 0.9600 . ?
C2 H2C 0.9600 . ?
C3 H3A 0.9600 . ?
C3 H3B 0.9600 . ?
C3 H3C 0.9600 . ?
C3 C4 1.482(3) . ?
C4 H4A 0.9700 . ?
C4 H4B 0.9700 . ?
C5 C6 1.447(2) . ?
C6 C7 1.405(2) . ?
C7 C8 1.530(2) . ?
C9 H9A 0.9700 . ?
C9 H9B 0.9700 . ?
C9 C10 1.488(4) . ?
C10 H10A 0.9600 . ?
C10 H10B 0.9600 . ?
C10 H10C 0.9600 . ?

loop_
_geom_torsion_atom_site_label_1
_geom_torsion_atom_site_label_2
_geom_torsion_atom_site_label_3
_geom_torsion_atom_site_label_4
_geom_torsion
_geom_torsion_site_symmetry_1
_geom_torsion_site_symmetry_2
_geom_torsion_site_symmetry_3
_geom_torsion_site_symmetry_4
_geom_torsion_publ_flag
S1 C6 C7 O3 -4.6(3) . . . . ?
S1 C6 C7 C8 170.33(13) . . . . ?
O1 C5 C6 S1 -1.4(2) . . . . ?
O1 C5 C6 C7 178.80(17) . . . . ?
O2 C5 C6 S1 177.11(17) . . . . ?
O2 C5 C6 C7 -2.7(3) . . . . ?
O3 C7 C8 O4 88.4(2) . . . . ?
O3 C7 C8 O5 -82.9(2) . . . . ?
C1 S1 C6 C5 127.50(16) . . . . ?
C1 S1 C6 C7 -52.72(18) . . . . ?
C2 S1 C6 C5 -125.65(17) . . . . ?
C2 S1 C6 C7 54.13(18) . . . . ?
C4 O1 C5 O2 3.9(3) . . . . ?
C4 O1 C5 C6 -177.53(18) . . . . ?
C5 O1 C4 C3 -179.7(2) . . . . ?
C5 C6 C7 O3 175.21(19) . . . . ?
C5 C6 C7 C8 -9.9(3) . . . . ?
C6 C7 C8 O4 -87.1(2) . . . . ?
C6 C7 C8 O5 101.60(19) . . . . ?
C8 O5 C9 C10 86.8(2) . . . . ?
C9 O5 C8 O4 3.9(3) . . . . ?
C9 O5 C8 C7 174.82(16) . . . . ?
